data_7038021
loop_
_publ_author_name
'Zhang, Wan-Ying'
'Tian, Yong-Mei'
'Li, Hong-Feng'
'Chen, Peng'
'Sun, Wen-Bin'
'Zhang, Yi-Quan'
'Yan, Peng-Fei'

_publ_section_title
;
 A series of dinuclear Dy(iii) complexes bridged by
 2-methyl-8-hydroxylquinoline: replacement on the periphery coordinated
 \b-diketonate terminal leads to different single-molecule magnetic
 properties.
;
_journal_issue 9
_journal_name_full 'Dalton transactions (Cambridge, England : 2003)'
_journal_page_first 3863
_journal_page_last 3873
_journal_paper_doi 10.1039/c5dt04449a
_journal_volume 45
_journal_year 2016
_chemical_formula_sum 'C86 H74 Dy2 N2 O10'
_chemical_formula_weight 1620.47
_space_group_crystal_system triclinic
_space_group_IT_number 2
_space_group_name_Hall '-P 1'
_space_group_name_H-M_alt 'P -1'
_symmetry_space_group_name_Hall '-P 1'
_symmetry_space_group_name_H-M 'P -1'
_atom_sites_solution_hydrogens mixed
_audit_creation_method SHELXL-2014/7
_audit_update_record
;
2015-12-16 deposited with the CCDC.
2016-01-15 downloaded from the CCDC.
;
_cell_angle_alpha 102.811(5)
_cell_angle_beta 112.601(5)
_cell_angle_gamma 111.598(6)
_cell_formula_units_Z 1
_cell_length_a 13.0887(8)
_cell_length_b 13.5801(8)
_cell_length_c 13.5961(7)
_cell_measurement_reflns_used 6312
_cell_measurement_temperature 293(2)
_cell_measurement_theta_max 29.1729
_cell_measurement_theta_min 3.0689
_cell_volume 1879.6(3)
_computing_cell_refinement 'CrysAlis PRO (Agilent, 2011)'
_computing_data_collection 'CrysAlis PRO (Agilent, 2011)'
_computing_data_reduction 'CrysAlis PRO (Agilent, 2011)'
_computing_molecular_graphics 'Bruker SHELXTL'
_computing_publication_material 'Bruker SHELXTL'
_computing_structure_refinement 'SHELXL-2014/7 (Sheldrick, 2014)'
_computing_structure_solution 'SHELXL-2014/7 (Sheldrick, 2014)'
_diffrn_ambient_temperature 293(2)
_diffrn_measured_fraction_theta_full 0.996
_diffrn_measured_fraction_theta_max 0.841
_diffrn_measurement_device_type 'Xcalibur, Eos'
_diffrn_radiation_type MoK\a
_diffrn_radiation_wavelength 0.71073
_diffrn_reflns_av_R_equivalents 0.0345
_diffrn_reflns_av_unetI/netI 0.0686
_diffrn_reflns_laue_measured_fraction_full 0.996
_diffrn_reflns_laue_measured_fraction_max 0.841
_diffrn_reflns_limit_h_max 17
_diffrn_reflns_limit_h_min -9
_diffrn_reflns_limit_k_max 18
_diffrn_reflns_limit_k_min -18
_diffrn_reflns_limit_l_max 17
_diffrn_reflns_limit_l_min -17
_diffrn_reflns_number 14997
_diffrn_reflns_point_group_measured_fraction_full 0.996
_diffrn_reflns_point_group_measured_fraction_max 0.841
_diffrn_reflns_theta_full 25.242
_diffrn_reflns_theta_max 29.089
_diffrn_reflns_theta_min 3.075
_exptl_absorpt_coefficient_mu 2.032
_exptl_crystal_colour 'light yellow'
_exptl_crystal_density_diffrn 1.432
_exptl_crystal_description block
_exptl_crystal_F_000 816
_exptl_crystal_size_max 0.2
_exptl_crystal_size_mid 0.18
_exptl_crystal_size_min 0.17
_refine_diff_density_max 2.437
_refine_diff_density_min -1.721
_refine_diff_density_rms 0.129
_refine_ls_extinction_method none
_refine_ls_goodness_of_fit_ref 1.138
_refine_ls_hydrogen_treatment constr
_refine_ls_matrix_type full
_refine_ls_number_parameters 458
_refine_ls_number_reflns 8474
_refine_ls_number_restraints 43
_refine_ls_restrained_S_all 1.139
_refine_ls_R_factor_all 0.0596
_refine_ls_R_factor_gt 0.0455
_refine_ls_shift/su_max 0.093
_refine_ls_shift/su_mean 0.009
_refine_ls_structure_factor_coef Fsqd
_refine_ls_weighting_details 'w=1/[\s^2^(Fo^2^)+(0.0481P)^2^+0.9339P] where P=(Fo^2^+2Fc^2^)/3'
_refine_ls_weighting_scheme calc
_refine_ls_wR_factor_gt 0.1085
_refine_ls_wR_factor_ref 0.1221
_reflns_Friedel_coverage 0.000
_reflns_number_gt 7222
_reflns_number_total 8474
_reflns_threshold_expression 'I > 2\s(I)'
_cod_data_source_file c5dt04449a2.cif
_cod_data_source_block 1
_cod_depositor_comments 'Adding full bibliography for 7038020--7038023.cif.'
_cod_original_cell_volume 1879.6(2)
_cod_database_code 7038021
_shelx_shelxl_version_number 2014/7
_shelx_space_group_comment
;
The symmetry employed for this shelxl refinement is uniquely defined
by the following loop, which should always be used as a source of
symmetry information in preference to the above space-group names.
They are only intended as comments.
;

loop_
_space_group_symop_operation_xyz
'x, y, z'
'-x, -y, -z'

loop_
_atom_site_label
_atom_site_type_symbol
_atom_site_fract_x
_atom_site_fract_y
_atom_site_fract_z
_atom_site_U_iso_or_equiv
_atom_site_adp_type
_atom_site_occupancy
_atom_site_site_symmetry_order
_atom_site_calc_flag
_atom_site_refinement_flags_posn
_atom_site_refinement_flags_adp
_atom_site_refinement_flags_occupancy
_atom_site_disorder_assembly
_atom_site_disorder_group
Dy1 Dy 0.33568(2) 0.48143(2) 0.44844(2) 0.03077(3) Uani 1 1 d . . . . .
O1 O 0.52114(9) 0.56354(9) 0.43858(8) 0.0305(3) Uani 1 1 d . . . . .
N1 N 0.67855(13) 0.52719(13) 0.37562(12) 0.0405(5) Uani 1 1 d . . . . .
C1 C 0.52413(15) 0.58694(15) 0.34898(14) 0.0354(5) Uani 1 1 d . . . . .
C2 C 0.45261(18) 0.62839(18) 0.28996(16) 0.0547(7) Uani 1 1 d . . . . .
H2 H 0.3997 0.6432 0.3134 0.066 Uiso 1 1 calc R U . . .
C3 C 0.4564(2) 0.6493(2) 0.19506(19) 0.0738(9) Uani 1 1 d . . . . .
H3 H 0.4067 0.6782 0.1567 0.089 Uiso 1 1 calc R U . . .
C4 C 0.5319(2) 0.6280(2) 0.15852(18) 0.0825(9) Uani 1 1 d . . . . .
H4 H 0.5333 0.6414 0.0948 0.099 Uiso 1 1 calc R U . . .
C5 C 0.60741(19) 0.5859(2) 0.21608(16) 0.0614(8) Uani 1 1 d . . . . .
C6 C 0.60437(15) 0.56527(16) 0.31217(14) 0.0374(6) Uani 1 1 d . . . . .
C7 C 0.6884(2) 0.5617(3) 0.18471(19) 0.0922(11) Uani 1 1 d . . . . .
H7 H 0.6927 0.5725 0.1209 0.111 Uiso 1 1 calc R U . . .
C8 C 0.7608(2) 0.5226(3) 0.24658(19) 0.0895(11) Uani 1 1 d . . . . .
H8 H 0.8142 0.5064 0.2250 0.107 Uiso 1 1 calc R U . . .
C9 C 0.75484(17) 0.5067(2) 0.34364(17) 0.0585(8) Uani 1 1 d . . . . .
C10 C 0.83736(19) 0.4674(2) 0.4145(2) 0.0788(8) Uani 1 1 d . . . . .
H10A H 0.8936 0.5247 0.4947 0.095 Uiso 1 1 d R U . . .
H10B H 0.8872 0.4564 0.3812 0.095 Uiso 1 1 d R U . . .
H10C H 0.7839 0.3947 0.4118 0.095 Uiso 1 1 d R U . . .
C11 C -0.11036(19) 0.1962(2) 0.3253(2) 0.0709(9) Uani 1 1 d . . . . .
H11 H -0.0430 0.2168 0.3984 0.085 Uiso 1 1 calc R U . . .
C12 C -0.2316(2) 0.1505(3) 0.3061(2) 0.0997(13) Uani 1 1 d . . . . .
H12 H -0.2468 0.1369 0.3645 0.120 Uiso 1 1 calc R U . . .
C13 C -0.3287(2) 0.1253(3) 0.2033(3) 0.1191(16) Uani 1 1 d . . . . .
H13 H -0.4107 0.0964 0.1920 0.143 Uiso 1 1 calc R U . . .
C14 C -0.3097(3) 0.1410(3) 0.1145(3) 0.1189(18) Uani 1 1 d . . . . .
H14 H -0.3781 0.1221 0.0429 0.143 Uiso 1 1 calc R U . . .
C15 C -0.1856(2) 0.1861(3) 0.1331(3) 0.0876(13) Uani 1 1 d . . . . .
H15 H -0.1707 0.1983 0.0741 0.105 Uiso 1 1 calc R U . . .
C16 C -0.08568(17) 0.21237(18) 0.23923(18) 0.0498(7) Uani 1 1 d . . . . .
C17 C 0.04810(17) 0.26108(16) 0.26360(16) 0.0436(7) Uani 1 1 d . . . . .
C18 C 0.06898(17) 0.22973(17) 0.17133(15) 0.0455(7) Uani 1 1 d . . . . .
H18 H -0.0017 0.1795 0.0962 0.055 Uiso 1 1 calc R U . . .
C19 C 0.19105(16) 0.27027(15) 0.18662(14) 0.0381(6) Uani 1 1 d . . . . .
C20 C 0.20788(17) 0.21828(15) 0.08930(15) 0.0449(6) Uani 1 1 d . . . . .
C21 C 0.1120(2) 0.12300(16) -0.01463(16) 0.0522(8) Uani 1 1 d . . . . .
H21 H 0.0293 0.0869 -0.0277 0.063 Uiso 1 1 calc R U . . .
C22 C 0.1353(3) 0.0797(2) -0.09981(19) 0.0774(11) Uani 1 1 d . . . . .
H22 H 0.0679 0.0172 -0.1711 0.093 Uiso 1 1 calc R U . . .
C23 C 0.2558(3) 0.1272(2) -0.0810(2) 0.0905(11) Uani 1 1 d . . . . .
H23 H 0.2724 0.0950 -0.1369 0.109 Uiso 1 1 calc R U . . .
C24 C 0.3519(2) 0.2226(3) 0.0209(2) 0.0912(11) Uani 1 1 d . . . . .
H24 H 0.4342 0.2577 0.0331 0.109 Uiso 1 1 calc R U . . .
C25 C 0.3300(2) 0.2681(2) 0.10572(18) 0.0644(8) Uani 1 1 d . . . . .
H25 H 0.3975 0.3330 0.1751 0.077 Uiso 1 1 calc R U . . .
C26 C 0.5957(3) 0.8898(2) 0.7225(2) 0.0866(13) Uani 1 1 d . . . . .
H26 H 0.6012 0.8244 0.7269 0.104 Uiso 1 1 calc R U . . .
C27 C 0.6895(4) 0.9965(3) 0.8123(3) 0.128(2) Uani 1 1 d . . . . .
H27 H 0.7542 1.0031 0.8790 0.154 Uiso 1 1 calc R U . . .
C28 C 0.6870(4) 1.0944(2) 0.8028(3) 0.1112(18) Uani 1 1 d . . . . .
H28 H 0.7529 1.1684 0.8609 0.133 Uiso 1 1 calc R U . . .
C29 C 0.5896(3) 1.0823(2) 0.7099(2) 0.1048(15) Uani 1 1 d . . . . .
H29 H 0.5870 1.1486 0.7047 0.126 Uiso 1 1 calc R U . . .
C30 C 0.4912(3) 0.97242(19) 0.6199(2) 0.0733(10) Uani 1 1 d . . . . .
H30 H 0.4236 0.9655 0.5555 0.088 Uiso 1 1 calc R U . . .
C31 C 0.49509(19) 0.87451(17) 0.62738(16) 0.0502(7) Uani 1 1 d . . . . .
C32 C 0.39480(16) 0.75402(15) 0.53391(15) 0.0412(6) Uani 1 1 d . . . . .
C33 C 0.28897(17) 0.73371(16) 0.43614(16) 0.0475(6) Uani 1 1 d . . . . .
H33 H 0.2791 0.7975 0.4328 0.057 Uiso 1 1 calc R U . . .
C34 C 0.19547(15) 0.62473(15) 0.34179(15) 0.0420(6) Uani 1 1 d . . . . .
C35 C 0.08352(16) 0.60883(17) 0.24018(15) 0.0477(6) Uani 1 1 d . . . . .
C36 C 0.0610(3) 0.6983(2) 0.2317(3) 0.0928(13) Uani 1 1 d . . . . .
H36 H 0.1161 0.7727 0.2932 0.111 Uiso 1 1 calc R U . . .
C37 C -0.0448(3) 0.6786(2) 0.1305(3) 0.1070(13) Uani 1 1 d . . . . .
H37 H -0.0585 0.7404 0.1261 0.128 Uiso 1 1 calc R U . . .
C38 C -0.1260(2) 0.5726(3) 0.0404(2) 0.0877(11) Uani 1 1 d . . . . .
H38 H -0.1960 0.5599 -0.0261 0.105 Uiso 1 1 calc R U . . .
C39 C -0.1033(2) 0.4846(3) 0.0490(2) 0.0888(11) Uani 1 1 d . . . . .
H39 H -0.1585 0.4104 -0.0127 0.107 Uiso 1 1 calc R U . . .
C40 C 0.0000(2) 0.5026(2) 0.14747(19) 0.0669(9) Uani 1 1 d . . . . .
H40 H 0.0127 0.4401 0.1504 0.080 Uiso 1 1 calc R U . . .
C41 C 0.0710(4) 0.0663(5) 0.5402(8) 0.2791(4) Uani 0.606(8) 1 d D U P A 1
H41A H 0.0561 0.1223 0.5124 0.335 Uiso 0.606(8) 1 calc R U P A 1
H41B H 0.0928 0.0933 0.6216 0.335 Uiso 0.606(8) 1 calc R U P A 1
C42 C 0.1987(4) 0.0678(9) 0.5364(5) 0.2770(4) Uani 0.606(8) 1 d D U P A 1
H42A H 0.2430 0.0370 0.5841 0.332 Uiso 0.606(8) 1 d R U P A 1
H42B H 0.2412 0.1512 0.5804 0.332 Uiso 0.606(8) 1 d R U P A 1
C42' C 0.1635(6) 0.0981(10) 0.4925(6) 0.2770(4) Uani 0.394(8) 1 d D U P A 2
H42C H 0.1492 0.1613 0.4826 0.332 Uiso 0.394(8) 1 calc R U P A 2
H42D H 0.2291 0.1284 0.5740 0.332 Uiso 0.394(8) 1 calc R U P A 2
C41' C 0.0428(3) 0.0048(11) 0.4733(4) 0.2791(4) Uani 0.394(8) 1 d D U P A 2
H41E H 0.0621 -0.0566 0.4802 0.335 Uiso 0.394(8) 1 calc R U P A 2
H41F H -0.0168 -0.0239 0.3902 0.335 Uiso 0.394(8) 1 calc R U P A 2
C43 C 0.2162(5) 0.0710(6) 0.4210(4) 0.2729(5) Uani 1 1 d D U . . .
H43A H 0.2939 0.0715 0.4340 0.327 Uiso 1 1 calc R U . A 1
H43B H 0.1446 0.0031 0.3511 0.327 Uiso 1 1 calc R U . A 1
H43C H 0.2200 0.1401 0.4119 0.327 Uiso 1 1 calc R U . A 1
O2 O 0.13627(11) 0.32669(11) 0.37071(10) 0.0443(5) Uani 1 1 d . . . . .
O3 O 0.29198(11) 0.35057(12) 0.28019(10) 0.0469(5) Uani 1 1 d . . . . .
O4 O 0.20197(11) 0.53332(10) 0.33644(11) 0.0455(5) Uani 1 1 d . . . . .
O5 O 0.41491(11) 0.67330(10) 0.55198(11) 0.0434(4) Uani 1 1 d . . . . .

loop_
_atom_site_aniso_label
_atom_site_aniso_U_11
_atom_site_aniso_U_22
_atom_site_aniso_U_33
_atom_site_aniso_U_23
_atom_site_aniso_U_13
_atom_site_aniso_U_12
Dy1 0.02755(3) 0.03626(3) 0.03093(3) 0.01409(3) 0.01550(2) 0.01786(2)
O1 0.0312(4) 0.0376(4) 0.0322(4) 0.0184(3) 0.0204(3) 0.0198(3)
N1 0.0382(5) 0.0485(7) 0.0357(6) 0.0121(5) 0.0230(4) 0.0218(5)
C1 0.0302(6) 0.0383(7) 0.0377(6) 0.0201(5) 0.0176(5) 0.0149(5)
C2 0.0499(7) 0.0803(10) 0.0656(8) 0.0527(7) 0.0384(6) 0.0401(7)
C3 0.0702(10) 0.1047(11) 0.0843(10) 0.0733(8) 0.0453(8) 0.0535(9)
C4 0.0821(10) 0.1423(14) 0.0820(8) 0.0886(7) 0.0607(7) 0.0672(10)
C5 0.0570(8) 0.0952(12) 0.0547(8) 0.0479(7) 0.0367(6) 0.0414(8)
C6 0.0277(6) 0.0479(8) 0.0360(6) 0.0202(6) 0.0176(5) 0.0156(6)
C7 0.0871(9) 0.173(2) 0.0786(9) 0.0749(11) 0.0688(6) 0.0822(10)
C8 0.0817(8) 0.1701(19) 0.0756(9) 0.0626(11) 0.0663(5) 0.0839(9)
C9 0.0501(7) 0.0946(12) 0.0545(8) 0.0332(8) 0.0376(5) 0.0460(7)
C10 0.0892(7) 0.1296(13) 0.0891(10) 0.0629(10) 0.0677(6) 0.0876(7)
C11 0.0519(8) 0.0691(14) 0.0783(11) 0.0125(11) 0.0435(6) 0.0185(9)
C12 0.0668(10) 0.116(2) 0.1062(13) 0.0269(15) 0.0634(7) 0.0288(12)
C13 0.0580(10) 0.128(3) 0.1345(17) 0.0080(18) 0.0657(8) 0.0228(13)
C14 0.0339(11) 0.140(3) 0.104(2) -0.002(2) 0.0163(12) 0.0225(13)
C15 0.0438(11) 0.106(2) 0.0731(15) 0.0127(15) 0.0205(9) 0.0256(11)
C16 0.0358(7) 0.0428(9) 0.0523(9) 0.0055(8) 0.0210(6) 0.0130(6)
C17 0.0312(7) 0.0367(8) 0.0474(8) 0.0139(7) 0.0171(6) 0.0085(6)
C18 0.0321(7) 0.0513(10) 0.0358(7) 0.0113(7) 0.0153(5) 0.0117(7)
C19 0.0444(7) 0.0333(7) 0.0358(7) 0.0137(6) 0.0222(5) 0.0178(5)
C20 0.0601(8) 0.0364(7) 0.0492(7) 0.0203(6) 0.0364(5) 0.0242(6)
C21 0.0649(10) 0.0331(8) 0.0418(8) 0.0085(7) 0.0243(7) 0.0166(7)
C22 0.1128(15) 0.0511(11) 0.0482(10) 0.0086(9) 0.0400(9) 0.0314(10)
C23 0.1334(13) 0.0746(14) 0.0775(10) 0.0192(10) 0.0800(7) 0.0456(11)
C24 0.1094(11) 0.0970(18) 0.0874(10) 0.0316(11) 0.0791(7) 0.0447(11)
C25 0.0702(9) 0.0550(11) 0.0660(9) 0.0151(9) 0.0491(6) 0.0210(8)
C26 0.0828(17) 0.0435(11) 0.0724(16) 0.0086(11) 0.0054(14) 0.0215(10)
C27 0.112(3) 0.0742(19) 0.090(2) 0.0060(18) -0.001(2) 0.0196(19)
C28 0.138(3) 0.0466(14) 0.0731(16) 0.0096(13) 0.0327(16) 0.0089(16)
C29 0.172(2) 0.0455(10) 0.1022(15) 0.0374(10) 0.0773(14) 0.0482(12)
C30 0.1112(15) 0.0453(9) 0.0648(10) 0.0245(8) 0.0486(9) 0.0365(9)
C31 0.0585(8) 0.0450(9) 0.0505(8) 0.0205(7) 0.0351(6) 0.0216(7)
C32 0.0488(6) 0.0427(7) 0.0481(7) 0.0224(6) 0.0317(5) 0.0286(5)
C33 0.0564(7) 0.0469(7) 0.0610(8) 0.0304(7) 0.0349(6) 0.0366(5)
C34 0.0403(6) 0.0543(7) 0.0549(7) 0.0346(6) 0.0305(5) 0.0324(5)
C35 0.0474(6) 0.0743(8) 0.0578(7) 0.0429(6) 0.0374(5) 0.0444(5)
C36 0.0642(14) 0.0739(11) 0.1113(19) 0.0488(11) 0.0119(14) 0.0376(9)
C37 0.0835(14) 0.1212(12) 0.1417(17) 0.0992(10) 0.0390(13) 0.0695(9)
C38 0.0656(11) 0.1475(16) 0.0776(11) 0.0729(10) 0.0365(9) 0.0647(10)
C39 0.0812(12) 0.1321(16) 0.0498(12) 0.0304(12) 0.0168(10) 0.0730(9)
C40 0.0656(9) 0.0953(11) 0.0518(10) 0.0278(9) 0.0247(8) 0.0590(7)
C41 0.2783(4) 0.2799(6) 0.2794(5) 0.1183(5) 0.1442(3) 0.1398(4)
C42 0.2767(4) 0.2772(6) 0.2771(4) 0.1172(5) 0.1427(3) 0.1389(4)
C42' 0.2767(4) 0.2772(6) 0.2771(4) 0.1172(5) 0.1427(3) 0.1389(4)
C41' 0.2783(4) 0.2799(6) 0.2794(5) 0.1183(5) 0.1442(3) 0.1398(4)
C43 0.2724(5) 0.2721(9) 0.2745(4) 0.1158(6) 0.1392(3) 0.1388(6)
O2 0.0356(5) 0.0462(6) 0.0402(5) 0.0125(5) 0.0221(3) 0.0113(4)
O3 0.0354(5) 0.0508(7) 0.0416(5) 0.0054(5) 0.0229(3) 0.0151(4)
O4 0.0385(5) 0.0481(5) 0.0479(6) 0.0198(5) 0.0154(4) 0.0275(4)
O5 0.0415(5) 0.0379(5) 0.0458(6) 0.0153(4) 0.0177(4) 0.0217(4)

loop_
_atom_type_symbol
_atom_type_description
_atom_type_scat_dispersion_real
_atom_type_scat_dispersion_imag
_atom_type_scat_source
C C 0.0033 0.0016 'International Tables Vol C Tables 4.2.6.8 and 6.1.1.4'
H H 0.0000 0.0000 'International Tables Vol C Tables 4.2.6.8 and 6.1.1.4'
O O 0.0106 0.0060 'International Tables Vol C Tables 4.2.6.8 and 6.1.1.4'
N N 0.0061 0.0033 'International Tables Vol C Tables 4.2.6.8 and 6.1.1.4'
Dy Dy -0.1892 4.4098 'International Tables Vol C Tables 4.2.6.8 and 6.1.1.4'

loop_
_geom_angle_atom_site_label_1
_geom_angle_atom_site_label_2
_geom_angle_atom_site_label_3
_geom_angle
_geom_angle_site_symmetry_1
_geom_angle_site_symmetry_3
O5 Dy1 O3 143.35(6) . .
O5 Dy1 O2 129.29(6) . .
O3 Dy1 O2 73.34(5) . .
O5 Dy1 O4 73.10(4) . .
O3 Dy1 O4 88.68(5) . .
O2 Dy1 O4 76.26(5) . .
O5 Dy1 O1 105.31(4) . 2_666
O3 Dy1 O1 91.34(5) . 2_666
O2 Dy1 O1 106.54(5) . 2_666
O4 Dy1 O1 177.08(5) . 2_666
O5 Dy1 O1 79.66(5) . .
O3 Dy1 O1 74.99(4) . .
O2 Dy1 O1 148.22(5) . .
O4 Dy1 O1 105.66(5) . .
O1 Dy1 O1 71.54(5) 2_666 .
O5 Dy1 N1 80.87(6) . 2_666
O3 Dy1 N1 135.74(6) . 2_666
O2 Dy1 N1 76.18(4) . 2_666
O4 Dy1 N1 114.26(6) . 2_666
O1 Dy1 N1 67.59(5) 2_666 2_666
O1 Dy1 N1 127.56(4) . 2_666
O5 Dy1 Dy1 92.85(4) . 2_666
O3 Dy1 Dy1 81.57(4) . 2_666
O2 Dy1 Dy1 134.62(4) . 2_666
O4 Dy1 Dy1 141.06(4) . 2_666
O1 Dy1 Dy1 36.13(3) 2_666 2_666
O1 Dy1 Dy1 35.41(3) . 2_666
N1 Dy1 Dy1 98.40(4) 2_666 2_666
C1 O1 Dy1 121.84(12) . 2_666
C1 O1 Dy1 124.28(10) . .
Dy1 O1 Dy1 108.46(5) 2_666 .
C9 N1 C6 118.42(19) . .
C9 N1 Dy1 126.96(15) . 2_666
C6 N1 Dy1 114.46(14) . 2_666
O1 C1 C2 123.5(2) . .
O1 C1 C6 118.17(18) . .
C2 C1 C6 118.3(2) . .
C1 C2 C3 121.8(3) . .
C1 C2 H2 119.1 . .
C3 C2 H2 119.1 . .
C4 C3 C2 120.4(3) . .
C4 C3 H3 119.8 . .
C2 C3 H3 119.8 . .
C3 C4 C5 120.2(3) . .
C3 C4 H4 119.9 . .
C5 C4 H4 119.9 . .
C4 C5 C7 124.1(3) . .
C4 C5 C6 119.6(3) . .
C7 C5 C6 116.3(3) . .
N1 C6 C5 123.2(2) . .
N1 C6 C1 117.05(18) . .
C5 C6 C1 119.8(2) . .
C8 C7 C5 120.6(3) . .
C8 C7 H7 119.7 . .
C5 C7 H7 119.7 . .
C7 C8 C9 119.8(3) . .
C7 C8 H8 120.1 . .
C9 C8 H8 120.1 . .
N1 C9 C8 121.7(3) . .
N1 C9 C10 118.2(2) . .
C8 C9 C10 120.1(3) . .
C9 C10 H10A 110.5 . .
C9 C10 H10B 108.7 . .
H10A C10 H10B 109.5 . .
C9 C10 H10C 109.2 . .
H10A C10 H10C 109.5 . .
H10B C10 H10C 109.5 . .
C12 C11 C16 121.4(2) . .
C12 C11 H11 119.3 . .
C16 C11 H11 119.3 . .
C13 C12 C11 120.1(3) . .
C13 C12 H12 120.0 . .
C11 C12 H12 120.0 . .
C12 C13 C14 121.2(3) . .
C12 C13 H13 119.4 . .
C14 C13 H13 119.4 . .
C13 C14 C15 118.9(3) . .
C13 C14 H14 120.5 . .
C15 C14 H14 120.5 . .
C16 C15 C14 119.8(3) . .
C16 C15 H15 120.1 . .
C14 C15 H15 120.1 . .
C11 C16 C15 118.6(2) . .
C11 C16 C17 119.53(18) . .
C15 C16 C17 121.8(3) . .
O2 C17 C18 124.72(19) . .
O2 C17 C16 116.0(2) . .
C18 C17 C16 119.24(15) . .
C17 C18 C19 122.97(14) . .
C17 C18 H18 118.5 . .
C19 C18 H18 118.5 . .
O3 C19 C18 123.7(2) . .
O3 C19 C20 116.05(18) . .
C18 C19 C20 120.26(13) . .
C21 C20 C25 117.3(2) . .
C21 C20 C19 124.8(2) . .
C25 C20 C19 117.88(14) . .
C20 C21 C22 121.4(2) . .
C20 C21 H21 119.3 . .
C22 C21 H21 119.3 . .
C23 C22 C21 120.61(19) . .
C23 C22 H22 119.7 . .
C21 C22 H22 119.7 . .
C22 C23 C24 118.8(3) . .
C22 C23 H23 120.6 . .
C24 C23 H23 120.6 . .
C23 C24 C25 121.3(3) . .
C23 C24 H24 119.4 . .
C25 C24 H24 119.4 . .
C24 C25 C20 120.57(17) . .
C24 C25 H25 119.7 . .
C20 C25 H25 119.7 . .
C31 C26 C27 123.0(3) . .
C31 C26 H26 118.5 . .
C27 C26 H26 118.5 . .
C26 C27 C28 118.8(4) . .
C26 C27 H27 120.6 . .
C28 C27 H27 120.6 . .
C29 C28 C27 119.5(3) . .
C29 C28 H28 120.3 . .
C27 C28 H28 120.3 . .
C28 C29 C30 121.5(3) . .
C28 C29 H29 119.3 . .
C30 C29 H29 119.3 . .
C31 C30 C29 119.3(3) . .
C31 C30 H30 120.3 . .
C29 C30 H30 120.3 . .
C26 C31 C30 117.75(18) . .
C26 C31 C32 119.6(2) . .
C30 C31 C32 122.64(19) . .
O5 C32 C33 123.37(14) . .
O5 C32 C31 114.87(16) . .
C33 C32 C31 121.8(2) . .
C32 C33 C34 125.1(2) . .
C32 C33 H33 117.5 . .
C34 C33 H33 117.5 . .
O4 C34 C33 122.34(17) . .
O4 C34 C35 115.34(14) . .
C33 C34 C35 122.3(2) . .
C40 C35 C36 116.9(2) . .
C40 C35 C34 119.9(2) . .
C36 C35 C34 123.15(16) . .
C35 C36 C37 120.5(2) . .
C35 C36 H36 119.7 . .
C37 C36 H36 119.7 . .
C38 C37 C36 121.3(3) . .
C38 C37 H37 119.4 . .
C36 C37 H37 119.4 . .
C37 C38 C39 118.0(3) . .
C37 C38 H38 121.0 . .
C39 C38 H38 121.0 . .
C38 C39 C40 121.3(2) . .
C38 C39 H39 119.3 . .
C40 C39 H39 119.3 . .
C35 C40 C39 121.9(3) . .
C35 C40 H40 119.0 . .
C39 C40 H40 119.0 . .
C42 C41 C41 116.8(7) . 2_556
C42 C41 H41A 108.1 . .
C41 C41 H41A 108.1 2_556 .
C42 C41 H41B 108.1 . .
C41 C41 H41B 108.1 2_556 .
H41A C41 H41B 107.3 . .
C43 C42 C41 121.0(7) . .
C43 C42 H42A 117.0 . .
C41 C42 H42A 117.9 . .
C43 C42 H42B 97.0 . .
C41 C42 H42B 85.0 . .
H42A C42 H42B 108.6 . .
C43 C42' C41' 119.9(8) . .
C43 C42' H42C 107.3 . .
C41' C42' H42C 107.3 . .
C43 C42' H42D 107.4 . .
C41' C42' H42D 107.4 . .
H42C C42' H42D 106.9 . .
C42' C41' C41' 136.8(12) . 2_556
C42' C41' H41E 102.9 . .
C41' C41' H41E 102.9 2_556 .
C42' C41' H41F 103.0 . .
C41' C41' H41F 102.9 2_556 .
H41E C41' H41F 105.1 . .
C42 C43 H43A 109.5 . .
C42 C43 H43B 109.5 . .
H43A C43 H43B 109.5 . .
C42 C43 H43C 109.5 . .
H43A C43 H43C 109.5 . .
H43B C43 H43C 109.5 . .
C17 O2 Dy1 129.76(15) . .
C19 O3 Dy1 134.77(15) . .
C34 O4 Dy1 137.94(9) . .
C32 O5 Dy1 137.35(10) . .

loop_
_geom_bond_atom_site_label_1
_geom_bond_atom_site_label_2
_geom_bond_distance
_geom_bond_site_symmetry_2
Dy1 O5 2.2602(13) .
Dy1 O3 2.2719(14) .
Dy1 O2 2.2808(12) .
Dy1 O4 2.2832(15) .
Dy1 O1 2.3002(13) 2_666
Dy1 O1 2.3404(12) .
Dy1 N1 2.4943(17) 2_666
Dy1 Dy1 3.7652(3) 2_666
O1 C1 1.336(2) .
O1 Dy1 2.3001(13) 2_666
N1 C9 1.322(3) .
N1 C6 1.370(3) .
N1 Dy1 2.4943(17) 2_666
C1 C2 1.359(3) .
C1 C6 1.416(3) .
C2 C3 1.396(4) .
C2 H2 0.9300 .
C3 C4 1.354(5) .
C3 H3 0.9300 .
C4 C5 1.391(4) .
C4 H4 0.9300 .
C5 C7 1.398(4) .
C5 C6 1.408(3) .
C7 C8 1.358(5) .
C7 H7 0.9300 .
C8 C9 1.410(4) .
C8 H8 0.9300 .
C9 C10 1.494(4) .
C10 H10A 0.9600 .
C10 H10B 0.9599 .
C10 H10C 0.9600 .
C11 C12 1.362(4) .
C11 C16 1.369(4) .
C11 H11 0.9300 .
C12 C13 1.337(4) .
C12 H12 0.9300 .
C13 C14 1.369(6) .
C13 H13 0.9300 .
C14 C15 1.399(4) .
C14 H14 0.9300 .
C15 C16 1.377(3) .
C15 H15 0.9300 .
C16 C17 1.489(3) .
C17 O2 1.2736(18) .
C17 C18 1.394(3) .
C18 C19 1.395(3) .
C18 H18 0.9300 .
C19 O3 1.2590(16) .
C19 C20 1.491(3) .
C20 C21 1.370(2) .
C20 C25 1.388(3) .
C21 C22 1.372(4) .
C21 H21 0.9300 .
C22 C23 1.355(4) .
C22 H22 0.9300 .
C23 C24 1.359(3) .
C23 H23 0.9300 .
C24 C25 1.364(4) .
C24 H24 0.9300 .
C25 H25 0.9300 .
C26 C31 1.350(4) .
C26 C27 1.360(3) .
C26 H26 0.9300 .
C27 C28 1.375(6) .
C27 H27 0.9300 .
C28 C29 1.328(5) .
C28 H28 0.9300 .
C29 C30 1.395(3) .
C29 H29 0.9300 .
C30 C31 1.374(4) .
C30 H30 0.9300 .
C31 C32 1.493(2) .
C32 O5 1.270(3) .
C32 C33 1.379(3) .
C33 C34 1.397(2) .
C33 H33 0.9300 .
C34 O4 1.263(3) .
C34 C35 1.477(3) .
C35 C40 1.356(3) .
C35 C36 1.370(4) .
C36 C37 1.408(4) .
C36 H36 0.9300 .
C37 C38 1.339(3) .
C37 H37 0.9300 .
C38 C39 1.353(5) .
C38 H38 0.9300 .
C39 C40 1.378(4) .
C39 H39 0.9300 .
C40 H40 0.9300 .
C41 C42 1.686(10) .
C41 C41 1.729(8) 2_556
C41 H41A 0.9700 .
C41 H41B 0.9700 .
C42 C43 1.677(9) .
C42 H42A 0.9699 .
C42 H42B 0.9646 .
C42' C43 1.448(11) .
C42' C41' 1.495(10) .
C42' H42C 0.9700 .
C42' H42D 0.9700 .
C41' C41' 1.534(10) 2_556
C41' H41E 0.9700 .
C41' H41F 0.9700 .
C43 H43A 0.9600 .
C43 H43B 0.9600 .
C43 H43C 0.9600 .
